data_2016994
loop_
_publ_author_name
'Zhou, Chun-Shan'
'Ding, Li-Li'
'Zhang, Hang'
'Cao, Min-Na'
'Meng, Xiang-Gao'

_publ_section_title
;
 Three-dimensional networks in the 1:2 organic salts 2,2'-biimidazolium
 bis(3-carboxy-4-hydroxybenzenesulfonate) and 2,2'-bibenzimidazolium
 bis(3-carboxy-4-hydroxybenzenesulfonate) trihydrate
;
_journal_coeditor_code TR3049
_journal_issue 2
_journal_name_full 'Acta Crystallographica Section C'
_journal_page_first o51
_journal_page_last o53
_journal_paper_doi 10.1107/S010827010804300X
_journal_volume 65
_journal_year 2009
_chemical_formula_iupac 'C14 H12 N4 2+ , 2C7 H5 O6 S - , 3H2 O'
_chemical_formula_moiety 'C14 H12 N4 2+ , 2C7 H5 O6 S - , 3H2 O'
_chemical_formula_sum 'C28 H28 N4 O15 S2'
_chemical_formula_weight 724.66
_chemical_name_systematic
;
2,2'-bisbenzimidazolium bis(3-carboxy-4-hydroxybenzenesulfonate) trihydrate
;
_space_group_IT_number 15
_symmetry_cell_setting monoclinic
_symmetry_space_group_name_Hall '-C 2yc'
_symmetry_space_group_name_H-M 'C 1 2/c 1'
_atom_sites_solution_hydrogens geom
_atom_sites_solution_primary direct
_atom_sites_solution_secondary difmap
_audit_creation_method SHELXL97
_cell_angle_alpha 90.00
_cell_angle_beta 97.553(3)
_cell_angle_gamma 90.00
_cell_formula_units_Z 4
_cell_length_a 25.0519(9)
_cell_length_b 7.3158(3)
_cell_length_c 17.0309(6)
_cell_measurement_reflns_used 5450
_cell_measurement_temperature 295(2)
_cell_measurement_theta_max 27.52
_cell_measurement_theta_min 2.16
_cell_volume 3094.3(2)
_computing_cell_refinement 'SAINT-Plus (Bruker, 2001)'
_computing_data_collection 'SMART (Bruker, 2001)'
_computing_data_reduction 'SAINT-Plus (Bruker, 2001)'
_computing_molecular_graphics 'PLATON (Spek, 2003)'
_computing_publication_material 'PLATON (Spek, 2003)'
_computing_structure_refinement 'SHELXL97 (Sheldrick, 2008)'
_computing_structure_solution 'SHELXS97 (Sheldrick, 2008)'
_diffrn_ambient_temperature 295(2)
_diffrn_measured_fraction_theta_full 0.993
_diffrn_measured_fraction_theta_max 0.993
_diffrn_measurement_device_type 'Bruker SMART APEX CCD area-detector'
_diffrn_measurement_method '0.3\% wide \w exposures'
_diffrn_radiation_monochromator graphite
_diffrn_radiation_source 'fine focus sealed Siemens Mo tube'
_diffrn_radiation_type 'Mo k\a'
_diffrn_radiation_wavelength 0.71073
_diffrn_reflns_av_R_equivalents 0.0320
_diffrn_reflns_av_sigmaI/netI 0.0245
_diffrn_reflns_limit_h_max 30
_diffrn_reflns_limit_h_min -30
_diffrn_reflns_limit_k_max 8
_diffrn_reflns_limit_k_min -9
_diffrn_reflns_limit_l_max 20
_diffrn_reflns_limit_l_min -21
_diffrn_reflns_number 14378
_diffrn_reflns_theta_full 26.00
_diffrn_reflns_theta_max 26.00
_diffrn_reflns_theta_min 1.64
_exptl_absorpt_coefficient_mu 0.255
_exptl_absorpt_correction_T_max 0.9899
_exptl_absorpt_correction_T_min 0.9175
_exptl_absorpt_correction_type multi-scan
_exptl_absorpt_process_details '(SADABS; Sheldrick, 1997)'
_exptl_crystal_colour colourless
_exptl_crystal_density_diffrn 1.556
_exptl_crystal_density_method 'not measured'
_exptl_crystal_description plate
_exptl_crystal_F_000 1504
_exptl_crystal_size_max 0.30
_exptl_crystal_size_mid 0.20
_exptl_crystal_size_min 0.04
_refine_diff_density_max 0.292
_refine_diff_density_min -0.275
_refine_ls_extinction_method none
_refine_ls_goodness_of_fit_ref 1.069
_refine_ls_hydrogen_treatment mixed
_refine_ls_matrix_type full
_refine_ls_number_parameters 243
_refine_ls_number_reflns 3008
_refine_ls_number_restraints 0
_refine_ls_restrained_S_all 1.069
_refine_ls_R_factor_all 0.0483
_refine_ls_R_factor_gt 0.0392
_refine_ls_shift/su_max 0.000
_refine_ls_shift/su_mean 0.000
_refine_ls_structure_factor_coef Fsqd
_refine_ls_weighting_details 'calc w = 1/[\s^2^(Fo^2^)+(0.0706P)^2^+1.3243P] where P=(Fo^2^+2Fc^2^)/3'
_refine_ls_weighting_scheme calc
_refine_ls_wR_factor_gt 0.1099
_refine_ls_wR_factor_ref 0.1183
_reflns_number_gt 2489
_reflns_number_total 3008
_reflns_threshold_expression I>2\s(I)
_cod_data_source_file tr3049.cif
_cod_data_source_block II
_cod_original_sg_symbol_H-M 'C 2/c'
_cod_database_code 2016994
_cod_database_fobs_code 2016994

loop_
_symmetry_equiv_pos_as_xyz
'x, y, z'
'-x, y, -z+1/2'
'x+1/2, y+1/2, z'
'-x+1/2, y+1/2, -z+1/2'
'-x, -y, -z'
'x, -y, z-1/2'
'-x+1/2, -y+1/2, -z'
'x+1/2, -y+1/2, z-1/2'

loop_
_atom_site_type_symbol
_atom_site_label
_atom_site_fract_x
_atom_site_fract_y
_atom_site_fract_z
_atom_site_U_iso_or_equiv
_atom_site_adp_type
_atom_site_calc_flag
_atom_site_refinement_flags
_atom_site_occupancy
_atom_site_disorder_assembly
_atom_site_disorder_group
S S1 0.141309(18) 0.45439(6) 0.27209(3) 0.03440(17) Uani d . 1 . .
C C1 0.22878(7) 0.5132(3) 0.48699(11) 0.0342(4) Uani d . 1 . .
C C2 0.28051(8) 0.4665(3) 0.47119(12) 0.0393(5) Uani d . 1 . .
C C3 0.28885(8) 0.4173(3) 0.39496(13) 0.0503(6) Uani d . 1 . .
H H3 0.3233 0.3874 0.3846 0.060 Uiso calc R 1 . .
C C4 0.24680(8) 0.4126(3) 0.33488(12) 0.0456(5) Uani d . 1 . .
H H4 0.2527 0.3793 0.2840 0.055 Uiso calc R 1 . .
C C5 0.19495(7) 0.4577(3) 0.35011(11) 0.0342(4) Uani d . 1 . .
C C6 0.18605(7) 0.5073(3) 0.42513(11) 0.0335(4) Uani d . 1 . .
H H6 0.1514 0.5370 0.4349 0.040 Uiso calc R 1 . .
C C7 0.21986(8) 0.5660(3) 0.56797(11) 0.0372(4) Uani d . 1 . .
C C8 -0.00005(7) 0.7961(3) 0.29240(11) 0.0355(4) Uani d . 1 . .
C C9 0.02778(7) 0.8024(3) 0.42028(11) 0.0338(4) Uani d . 1 . .
C C10 -0.02588(7) 0.7454(3) 0.40907(11) 0.0359(4) Uani d . 1 . .
C C11 -0.05306(8) 0.6999(3) 0.47238(13) 0.0452(5) Uani d . 1 . .
H H11 -0.0887 0.6609 0.4649 0.054 Uiso calc R 1 . .
C C12 -0.02463(9) 0.7154(3) 0.54616(13) 0.0500(5) Uani d . 1 . .
H H12 -0.0414 0.6867 0.5902 0.060 Uiso calc R 1 . .
C C13 0.02915(9) 0.7734(3) 0.55736(13) 0.0487(5) Uani d . 1 . .
H H13 0.0470 0.7816 0.6087 0.058 Uiso calc R 1 . .
C C14 0.05638(8) 0.8183(3) 0.49569(12) 0.0415(5) Uani d . 1 . .
H H14 0.0920 0.8572 0.5037 0.050 Uiso calc R 1 . .
N N1 0.04191(6) 0.8334(2) 0.34586(9) 0.0357(4) Uani d . 1 . .
H H1 0.0711(8) 0.882(3) 0.3340(13) 0.043 Uiso d . 1 . .
N N2 -0.04156(7) 0.7451(2) 0.32836(10) 0.0388(4) Uani d . 1 . .
H H2 -0.0720(9) 0.711(3) 0.3053(14) 0.047 Uiso d . 1 . .
O O1 0.16956(6) 0.6071(2) 0.57491(9) 0.0506(4) Uani d . 1 . .
H H1A 0.1677(11) 0.629(4) 0.6211(18) 0.076 Uiso d . 1 . .
O O2 0.25576(6) 0.5714(2) 0.62342(8) 0.0515(4) Uani d . 1 . .
O O3 0.32400(6) 0.4660(3) 0.52733(10) 0.0544(4) Uani d . 1 . .
H H3A 0.3125(13) 0.499(4) 0.568(2) 0.082 Uiso d . 1 . .
O O4 0.14455(5) 0.6227(2) 0.22734(8) 0.0457(4) Uani d . 1 . .
O O5 0.15031(6) 0.29626(19) 0.22315(8) 0.0443(4) Uani d . 1 . .
O O6 0.09190(6) 0.4432(2) 0.30659(9) 0.0522(4) Uani d . 1 . .
O O7 0.13160(6) 0.9671(2) 0.29919(11) 0.0520(4) Uani d . 1 . .
H H7A 0.1373(12) 1.063(4) 0.2761(18) 0.078 Uiso d . 1 . .
H H7B 0.1523(12) 0.887(4) 0.2903(18) 0.078 Uiso d . 1 . .
O O8 0.0000 0.2042(4) 0.2500 0.0671(7) Uani d S 1 . .
H H8A -0.0289(12) 0.265(5) 0.236(2) 0.101 Uiso d . 1 . .

loop_
_atom_site_aniso_label
_atom_site_aniso_U_11
_atom_site_aniso_U_22
_atom_site_aniso_U_33
_atom_site_aniso_U_12
_atom_site_aniso_U_13
_atom_site_aniso_U_23
S1 0.0363(3) 0.0435(3) 0.0233(3) 0.00036(19) 0.00351(18) 0.00129(18)
C1 0.0391(10) 0.0369(10) 0.0265(10) -0.0024(8) 0.0042(8) 0.0042(8)
C2 0.0352(10) 0.0473(11) 0.0348(11) -0.0010(8) 0.0021(8) 0.0042(8)
C3 0.0362(11) 0.0723(15) 0.0433(13) 0.0106(10) 0.0090(9) -0.0016(11)
C4 0.0441(11) 0.0629(14) 0.0308(11) 0.0081(10) 0.0087(9) -0.0042(9)
C5 0.0375(10) 0.0391(10) 0.0259(10) 0.0004(7) 0.0041(8) 0.0035(7)
C6 0.0341(9) 0.0404(10) 0.0266(10) 0.0014(7) 0.0056(8) 0.0041(8)
C7 0.0396(10) 0.0445(11) 0.0272(10) -0.0047(8) 0.0030(8) 0.0053(8)
C8 0.0361(9) 0.0376(10) 0.0326(10) 0.0002(8) 0.0038(8) 0.0001(8)
C9 0.0344(9) 0.0358(10) 0.0319(10) 0.0011(7) 0.0067(8) -0.0001(8)
C10 0.0394(10) 0.0366(10) 0.0318(10) -0.0024(8) 0.0058(8) -0.0019(8)
C11 0.0455(11) 0.0490(12) 0.0429(12) -0.0054(9) 0.0127(9) 0.0006(10)
C12 0.0598(13) 0.0549(13) 0.0385(12) -0.0020(10) 0.0185(10) 0.0026(10)
C13 0.0602(13) 0.0551(13) 0.0294(11) 0.0000(10) 0.0007(9) -0.0004(9)
C14 0.0415(10) 0.0454(11) 0.0361(11) -0.0008(9) -0.0007(8) -0.0004(9)
N1 0.0325(8) 0.0432(9) 0.0319(9) -0.0032(7) 0.0058(7) 0.0018(7)
N2 0.0350(8) 0.0469(10) 0.0335(9) -0.0071(7) 0.0013(7) -0.0015(7)
O1 0.0433(8) 0.0845(12) 0.0244(7) 0.0049(8) 0.0056(6) -0.0032(8)
O2 0.0459(8) 0.0761(11) 0.0305(8) -0.0030(7) -0.0027(6) -0.0017(7)
O3 0.0356(8) 0.0847(12) 0.0412(9) 0.0021(7) -0.0019(7) 0.0016(8)
O4 0.0491(8) 0.0461(8) 0.0399(8) 0.0036(6) -0.0013(6) 0.0094(7)
O5 0.0584(8) 0.0442(8) 0.0301(7) -0.0011(6) 0.0056(6) -0.0032(6)
O6 0.0398(8) 0.0841(12) 0.0334(8) -0.0056(7) 0.0076(6) -0.0024(7)
O7 0.0432(8) 0.0480(10) 0.0665(11) -0.0027(7) 0.0139(8) 0.0055(8)
O8 0.0720(17) 0.0694(17) 0.0562(16) 0.000 -0.0050(13) 0.000

loop_
_atom_type_symbol
_atom_type_description
_atom_type_scat_dispersion_real
_atom_type_scat_dispersion_imag
_atom_type_scat_source
C C 0.0033 0.0016 'International Tables Vol C Tables 4.2.6.8 and 6.1.1.4'
H H 0.0000 0.0000 'International Tables Vol C Tables 4.2.6.8 and 6.1.1.4'
N N 0.0061 0.0033 'International Tables Vol C Tables 4.2.6.8 and 6.1.1.4'
O O 0.0106 0.0060 'International Tables Vol C Tables 4.2.6.8 and 6.1.1.4'
S S 0.1246 0.1234 'International Tables Vol C Tables 4.2.6.8 and 6.1.1.4'

loop_
_geom_angle_atom_site_label_1
_geom_angle_atom_site_label_2
_geom_angle_atom_site_label_3
_geom_angle_site_symmetry_1
_geom_angle_site_symmetry_3
_geom_angle
_geom_angle_publ_flag
O6 S1 O4 . . 111.82(9) no
O6 S1 O5 . . 113.14(9) no
O4 S1 O5 . . 110.35(8) no
O6 S1 C5 . . 107.73(9) no
O4 S1 C5 . . 107.07(8) no
O5 S1 C5 . . 106.36(9) no
C2 C1 C6 . . 118.90(17) no
C2 C1 C7 . . 120.05(17) no
C6 C1 C7 . . 121.06(17) no
O3 C2 C3 . . 117.00(18) no
O3 C2 C1 . . 123.03(18) no
C3 C2 C1 . . 119.97(18) no
C4 C3 C2 . . 120.63(19) no
C4 C3 H3 . . 119.7 no
C2 C3 H3 . . 119.7 no
C3 C4 C5 . . 119.87(19) no
C3 C4 H4 . . 120.1 no
C5 C4 H4 . . 120.1 no
C6 C5 C4 . . 120.23(17) no
C6 C5 S1 . . 120.26(14) no
C4 C5 S1 . . 119.50(14) no
C5 C6 C1 . . 120.40(17) no
C5 C6 H6 . . 119.8 no
C1 C6 H6 . . 119.8 no
O2 C7 O1 . . 122.82(18) no
O2 C7 C1 . . 123.11(18) no
O1 C7 C1 . . 114.07(16) no
N1 C8 N2 . . 109.84(17) no
N1 C8 C8 . 2 125.5(2) no
N2 C8 C8 . 2 124.4(2) no
N1 C9 C14 . . 132.19(17) no
N1 C9 C10 . . 106.40(16) no
C14 C9 C10 . . 121.41(18) no
N2 C10 C11 . . 131.95(18) no
N2 C10 C9 . . 106.26(17) no
C11 C10 C9 . . 121.79(18) no
C12 C11 C10 . . 116.39(19) no
C12 C11 H11 . . 121.8 no
C10 C11 H11 . . 121.8 no
C11 C12 C13 . . 121.8(2) no
C11 C12 H12 . . 119.1 no
C13 C12 H12 . . 119.1 no
C14 C13 C12 . . 122.5(2) no
C14 C13 H13 . . 118.8 no
C12 C13 H13 . . 118.8 no
C13 C14 C9 . . 116.18(18) no
C13 C14 H14 . . 121.9 no
C9 C14 H14 . . 121.9 no
C8 N1 C9 . . 108.73(16) no
C8 N1 O7 . . 119.61(13) no
C9 N1 O7 . . 131.52(12) no
C8 N1 H1 . . 123.1(14) no
C9 N1 H1 . . 127.8(15) no
C8 N2 C10 . . 108.75(16) no
C8 N2 H2 . . 125.4(16) no
C10 N2 H2 . . 125.7(16) no
C7 O1 H1A . . 108.1(19) no
C2 O3 H3A . . 105(2) no
S1 O4 O7 . . 120.51(8) no
S1 O6 O8 . . 125.18(9) no
N1 O7 O4 . . 87.23(7) no
N1 O7 H7A . . 131(2) no
O4 O7 H7A . . 121(2) no
N1 O7 H7B . . 112(2) no
H7A O7 H7B . . 111(3) no
O6 O8 H8A . . 112(2) no

loop_
_geom_bond_atom_site_label_1
_geom_bond_atom_site_label_2
_geom_bond_site_symmetry_2
_geom_bond_distance
_geom_bond_publ_flag
S1 O6 . 1.4406(15) no
S1 O4 . 1.4559(15) no
S1 O5 . 1.4606(14) no
S1 C5 . 1.7614(18) no
C1 C2 . 1.400(3) no
C1 C6 . 1.401(2) no
C1 C7 . 1.477(3) no
C2 O3 . 1.352(2) no
C2 C3 . 1.389(3) no
C3 C4 . 1.369(3) no
C3 H3 . 0.9300 no
C4 C5 . 1.397(3) no
C4 H4 . 0.9300 no
C5 C6 . 1.374(3) no
C6 H6 . 0.9300 no
C7 O2 . 1.216(2) no
C7 O1 . 1.316(2) no
C8 N1 . 1.326(2) no
C8 N2 . 1.328(3) no
C8 C8 2 1.444(4) no
C9 N1 . 1.379(2) no
C9 C14 . 1.391(3) no
C9 C10 . 1.396(3) no
C10 N2 . 1.379(3) no
C10 C11 . 1.389(3) no
C11 C12 . 1.365(3) no
C11 H11 . 0.9300 no
C12 C13 . 1.401(3) no
C12 H12 . 0.9300 no
C13 C14 . 1.366(3) no
C13 H13 . 0.9300 no
C14 H14 . 0.9300 no
N1 H1 . 0.86(2) no
N2 H2 . 0.85(2) no
O1 H1A . 0.81(3) no
O3 H3A . 0.83(3) no
O7 H7A . 0.82(3) no
O7 H7B . 0.81(3) no
O8 H8A . 0.86(3) no

loop_
_geom_hbond_atom_site_label_D
_geom_hbond_atom_site_label_H
_geom_hbond_atom_site_label_A
_geom_hbond_site_symmetry_A
_geom_hbond_distance_DH
_geom_hbond_distance_HA
_geom_hbond_distance_DA
_geom_hbond_angle_DHA
_geom_hbond_publ_flag
O1 H1A O5 6_566 0.81(3) 1.93(3) 2.725(2) 169(3) no
N2 H2 O4 2 0.85(2) 1.94(2) 2.778(2) 169(2) no
O8 H8A O6 2 0.86(3) 2.10(3) 2.950(2) 171(3) no
O3 H3A O7 7_566 0.83(3) 2.51(3) 3.057(2) 125(3) no
O7 H7B O2 7_566 0.81(3) 2.58(3) 2.967(2) 111(2) no
C14 H14 O3 7_566 0.93 2.58 3.455(3) 156.3 no
O7 H7A O5 1_565 0.82(3) 1.98(3) 2.803(2) 178(3) no
C12 H12 O6 5_566 0.93 2.49 3.404(3) 169.1 no
N1 H1 O7 . 0.86(2) 1.81(2) 2.666(2) 174(2) no
O3 H3A O2 . 0.83(3) 1.88(3) 2.633(2) 151(3) no
O7 H7B O4 . 0.81(3) 2.21(3) 2.838(2) 135(3) no

loop_
_geom_torsion_atom_site_label_1
_geom_torsion_atom_site_label_2
_geom_torsion_atom_site_label_3
_geom_torsion_atom_site_label_4
_geom_torsion_site_symmetry_1
_geom_torsion_site_symmetry_2
_geom_torsion_site_symmetry_3
_geom_torsion_site_symmetry_4
_geom_torsion
_geom_torsion_publ_flag
C6 C1 C2 O3 . . . . -179.14(18) no
C7 C1 C2 O3 . . . . 0.3(3) no
C6 C1 C2 C3 . . . . 0.7(3) no
C7 C1 C2 C3 . . . . -179.81(19) no
O3 C2 C3 C4 . . . . 179.3(2) no
C1 C2 C3 C4 . . . . -0.5(3) no
C2 C3 C4 C5 . . . . 0.1(3) no
C3 C4 C5 C6 . . . . 0.1(3) no
C3 C4 C5 S1 . . . . 179.08(17) no
O6 S1 C5 C6 . . . . -20.47(19) no
O4 S1 C5 C6 . . . . 99.96(17) no
O5 S1 C5 C6 . . . . -142.05(16) no
O6 S1 C5 C4 . . . . 160.58(17) no
O4 S1 C5 C4 . . . . -78.99(18) no
O5 S1 C5 C4 . . . . 38.99(18) no
C4 C5 C6 C1 . . . . 0.1(3) no
S1 C5 C6 C1 . . . . -178.87(14) no
C2 C1 C6 C5 . . . . -0.5(3) no
C7 C1 C6 C5 . . . . -179.95(18) no
C2 C1 C7 O2 . . . . -0.1(3) no
C6 C1 C7 O2 . . . . 179.39(18) no
C2 C1 C7 O1 . . . . 179.84(18) no
C6 C1 C7 O1 . . . . -0.7(3) no
N1 C9 C10 N2 . . . . -0.1(2) no
C14 C9 C10 N2 . . . . 179.96(17) no
N1 C9 C10 C11 . . . . 179.18(18) no
C14 C9 C10 C11 . . . . -0.8(3) no
N2 C10 C11 C12 . . . . 179.6(2) no
C9 C10 C11 C12 . . . . 0.6(3) no
C10 C11 C12 C13 . . . . -0.3(3) no
C11 C12 C13 C14 . . . . 0.2(4) no
C12 C13 C14 C9 . . . . -0.3(3) no
N1 C9 C14 C13 . . . . -179.3(2) no
C10 C9 C14 C13 . . . . 0.6(3) no
N2 C8 N1 C9 . . . . 1.1(2) no
C8 C8 N1 C9 2 . . . -174.22(11) no
N2 C8 N1 O7 . . . . -175.12(13) no
C8 C8 N1 O7 2 . . . 9.51(18) no
C14 C9 N1 C8 . . . . 179.3(2) no
C10 C9 N1 C8 . . . . -0.6(2) no
C14 C9 N1 O7 . . . . -5.0(3) no
C10 C9 N1 O7 . . . . 175.03(13) no
N1 C8 N2 C10 . . . . -1.2(2) no
C8 C8 N2 C10 2 . . . 174.23(12) no
C11 C10 N2 C8 . . . . -178.4(2) no
C9 C10 N2 C8 . . . . 0.8(2) no
O6 S1 O4 O7 . . . . 54.28(11) no
O5 S1 O4 O7 . . . . -178.86(8) no
C5 S1 O4 O7 . . . . -63.50(11) no
O4 S1 O6 O8 . . . . 106.13(12) no
O5 S1 O6 O8 . . . . -19.20(14) no
C5 S1 O6 O8 . . . . -136.48(10) no
C8 N1 O7 O4 . . . . -67.69(15) no
C9 N1 O7 O4 . . . . 117.03(17) no
S1 O4 O7 N1 . . . . -50.37(10) no
